data_7246957
loop_
_publ_author_name
'Kehoe, Roberta A.'
'Light, Mark E.'
'Jones, David J.'
'McGlacken, Gerard P.'

_publ_section_title
;
 A phosphine free, inorganic base free, one-pot tandem Mizoroki--Heck
 olefination/direct arylation/hydrogenation sequence, to give multicyclic
 alkylated heteroarenes
;
_journal_issue 14
_journal_name_full 'Green Chemistry'
_journal_page_first 5654
_journal_page_last 5660
_journal_paper_doi 10.1039/D3GC01403G
_journal_volume 25
_journal_year 2023
_chemical_formula_moiety 'C21 H18 O2'
_chemical_formula_sum 'C21 H18 O2'
_chemical_formula_weight 302.35
_space_group_crystal_system monoclinic
_space_group_IT_number 14
_space_group_name_Hall '-P 2ybc'
_space_group_name_H-M_alt 'P 1 21/c 1'
_atom_sites_solution_hydrogens geom
_atom_sites_solution_primary dual
_audit_creation_date 2022-09-01
_audit_creation_method
;
Olex2 1.5-alpha
(compiled 2022.06.10 svn.r3fa896fb for OlexSys, GUI svn.r6535)
;
_audit_update_record
;
2022-09-01 deposited with the CCDC.	2023-06-21 downloaded from the CCDC.
;
_cell_angle_alpha 90
_cell_angle_beta 91.529(2)
_cell_angle_gamma 90
_cell_formula_units_Z 8
_cell_length_a 7.6458(2)
_cell_length_b 6.14330(10)
_cell_length_c 66.279(2)
_cell_measurement_reflns_used 10642
_cell_measurement_temperature 100(2)
_cell_measurement_theta_max 76.4320
_cell_measurement_theta_min 3.9470
_cell_volume 3112.05(13)
_computing_cell_refinement 'CrysAlisPro 1.171.41.93a (Rigaku OD, 2020)'
_computing_data_collection 'CrysAlisPro 1.171.41.93a (Rigaku OD, 2020)'
_computing_data_reduction 'CrysAlisPro 1.171.41.93a (Rigaku OD, 2020)'
_computing_molecular_graphics 'Olex2 1.5-alpha (Dolomanov et al., 2009)'
_computing_publication_material 'Olex2 1.5-alpha (Dolomanov et al., 2009)'
_computing_structure_refinement 'SHELXL 2016/6 (Sheldrick, 2015)'
_computing_structure_solution 'SHELXT 2014/5 (Sheldrick, 2014)'
_diffrn_ambient_temperature 100(2)
_diffrn_detector 'Hybrid Pixel Array Detector'
_diffrn_detector_area_resol_mean 10.0000
_diffrn_detector_type HyPix
_diffrn_measured_fraction_theta_full 0.999
_diffrn_measured_fraction_theta_max 0.985
_diffrn_measurement_details
;
List of Runs (angles in degrees, time in seconds):

  # Type    Start    End  Width  t~exp~   \w     \q     \k     \f   Frames
#--------------------------------------------------------------------------
  1  \w     39.00 121.08   0.38    0.26    --   45.09  19.00  90.00  216
  2  \w    104.00 130.98   0.38    1.05    --  109.75  15.00 150.00   71
  3  \w    104.00 130.98   0.38    1.05    --  109.75  15.00 120.00   71
  4  \w    104.00 130.98   0.38    1.05    --  109.75  15.00  60.00   71
  5  \w    104.00 130.98   0.38    1.05    --  109.75  15.00  30.00   71
  6  \w    104.00 130.98   0.38    1.05    --  109.75  15.00   0.00   71
  7  \w     37.00  70.06   0.38    1.05    --  109.75 -77.00  90.00   87
  8  \w     37.00  91.72   0.38    1.05    --  109.75 -95.00  90.00  144
  9  \w    -30.00  14.08   0.38    0.26    --   45.09 -38.00 150.00  116
 10  \w    -30.00  14.08   0.38    0.26    --   45.09 -38.00 120.00  116
 11  \w    -30.00  14.08   0.38    0.26    --   45.09 -38.00  90.00  116
 12  \w     37.00  70.06   0.38    1.05    --  109.75 -77.00-120.00   87
 13  \w    -30.00  14.08   0.38    0.26    --   45.09 -38.00-120.00  116
 14  \w   -117.00 -36.82   0.38    0.26    --  -45.09 -50.00-179.15  211
 15  \w    -62.00 -33.88   0.38    0.26    --  -45.09 -59.00-140.84   74
 16  \w    -62.00 -33.88   0.38    0.26    --  -45.09 -58.00 -79.36   74
 17  \w    -62.00 -32.74   0.38    0.26    --  -45.09 -61.00  87.48   77
 18  \w    -62.00 -34.64   0.38    0.26    --  -45.09 -56.00 120.36   72
 19  \w    -93.00 -23.84   0.38    1.05    --  -97.00  93.00  64.16  182
 20  \w   -100.00 -26.66   0.38    1.05    --  -97.00 125.00   0.00  193
 21  \w    -93.00 -26.12   0.38    1.05    --  -97.00  97.00   4.80  176
 22  \w    -93.00 -26.12   0.38    1.05    --  -97.00 104.00  92.08  176
 23  \w    -49.00  27.00   0.38    0.26    --  -45.09  57.00 120.00  200
 24  \w    -55.00 -23.84   0.38    1.05    --  -97.00  61.00 150.00   82
 25  \w    -55.00 -23.84   0.38    1.05    --  -97.00  61.00   0.00   82
 26  \w    -79.00 -24.28   0.38    1.05    --  -97.00  77.00 -60.00  144
 27  \w    -55.00 -29.92   0.38    1.05    --  -97.00  61.00-120.00   66
 28  \w    -55.00 -23.84   0.38    1.05    --  -97.00  61.00-150.00   82
 29  \w   -140.00 -90.98   0.38    1.05    --  -97.00 -15.00-150.00  129
 30  \w   -140.00 -90.98   0.38    1.05    --  -97.00 -15.00-180.00  129
 31  \w   -170.00-106.92   0.38    1.05    --  -97.00 -77.00-150.00  166
 32  \w   -170.00 -90.20   0.38    1.05    --  -97.00 -46.00 -52.95  210
 33  \w   -140.00 -90.98   0.38    1.05    --  -97.00 -15.00  30.00  129
 34  \w   -140.00 -90.98   0.38    1.05    --  -97.00 -15.00  60.00  129
;
_diffrn_measurement_device 'four-circle diffractometer'
_diffrn_measurement_device_type 'ROD, Synergy Custom system, HyPix'
_diffrn_measurement_method '\w scans'
_diffrn_orient_matrix_type 'CrysAlisPro convention (1999,Acta A55,543-557)'
_diffrn_orient_matrix_UB_11 -0.2012125000
_diffrn_orient_matrix_UB_12 0.0146443000
_diffrn_orient_matrix_UB_13 -0.0009502000
_diffrn_orient_matrix_UB_21 -0.0015419000
_diffrn_orient_matrix_UB_22 0.0261802000
_diffrn_orient_matrix_UB_23 0.0231205000
_diffrn_orient_matrix_UB_31 0.0120870000
_diffrn_orient_matrix_UB_32 0.2490747000
_diffrn_orient_matrix_UB_33 -0.0023446000
_diffrn_radiation_monochromator mirror
_diffrn_radiation_probe x-ray
_diffrn_radiation_type 'Cu K\a'
_diffrn_radiation_wavelength 1.54184
_diffrn_reflns_av_R_equivalents 0.1228
_diffrn_reflns_av_unetI/netI 0.0588
_diffrn_reflns_Laue_measured_fraction_full 0.999
_diffrn_reflns_Laue_measured_fraction_max 0.985
_diffrn_reflns_limit_h_max 9
_diffrn_reflns_limit_h_min -9
_diffrn_reflns_limit_k_max 7
_diffrn_reflns_limit_k_min -5
_diffrn_reflns_limit_l_max 78
_diffrn_reflns_limit_l_min -78
_diffrn_reflns_number 30515
_diffrn_reflns_point_group_measured_fraction_full 0.999
_diffrn_reflns_point_group_measured_fraction_max 0.985
_diffrn_reflns_theta_full 66.497
_diffrn_reflns_theta_max 66.497
_diffrn_reflns_theta_min 3.335
_diffrn_source 'Rotating-anode X-ray tube'
_diffrn_source_type 'Rigaku (Cu) X-ray Source'
_exptl_absorpt_coefficient_mu 0.645
_exptl_absorpt_correction_T_max 1.00000
_exptl_absorpt_correction_T_min 0.59361
_exptl_absorpt_correction_type multi-scan
_exptl_absorpt_process_details
;
CrysAlisPro 1.171.41.93a (Rigaku Oxford Diffraction, 2020)
Empirical absorption correction using spherical harmonics,
implemented in SCALE3 ABSPACK scaling algorithm.
;
_exptl_crystal_colour 'clear colourless'
_exptl_crystal_colour_lustre clear
_exptl_crystal_colour_primary colourless
_exptl_crystal_density_diffrn 1.291
_exptl_crystal_description plate
_exptl_crystal_F_000 1280
_exptl_crystal_recrystallization_method 'The material was recrystallised from DCM by slow evaporation'
_exptl_crystal_size_max 0.3
_exptl_crystal_size_mid 0.102
_exptl_crystal_size_min 0.058
_refine_diff_density_max 0.617
_refine_diff_density_min -0.585
_refine_diff_density_rms 0.134
_refine_ls_extinction_method none
_refine_ls_goodness_of_fit_ref 1.090
_refine_ls_hydrogen_treatment constr
_refine_ls_matrix_type full
_refine_ls_number_parameters 418
_refine_ls_number_reflns 5621
_refine_ls_number_restraints 372
_refine_ls_restrained_S_all 1.055
_refine_ls_R_factor_all 0.1323
_refine_ls_R_factor_gt 0.1298
_refine_ls_shift/su_max 0.001
_refine_ls_shift/su_mean 0.000
_refine_ls_structure_factor_coef Fsqd
_refine_ls_weighting_details 'w=1/[\s^2^(Fo^2^)+(0.1633P)^2^+21.0796P] where P=(Fo^2^+2Fc^2^)/3'
_refine_ls_weighting_scheme calc
_refine_ls_wR_factor_gt 0.3480
_refine_ls_wR_factor_ref 0.3493
_reflns_Friedel_coverage 0.000
_reflns_number_gt 5280
_reflns_number_total 5621
_reflns_threshold_expression 'I > 2\s(I)'
_cod_data_source_file d3gc01403g2.cif
_cod_data_source_block 2022acc0020_d1_100k
_cod_depositor_comments 'Adding full bibliography for 7246950--7246958.cif.'
_cod_database_code 7246957
_shelx_shelxl_version_number 2016/6
_chemical_oxdiff_formula C12H12O2
_chemical_oxdiff_usercomment 'RAK-479 small vial'
_shelx_space_group_comment
;
The symmetry employed for this shelxl refinement is uniquely defined
by the following loop, which should always be used as a source of
symmetry information in preference to the above space-group names.
They are only intended as comments.
;
_shelx_estimated_absorpt_t_max 0.964
_shelx_estimated_absorpt_t_min 0.830
_olex2_refinement_description
;
1. Twinned data refinement
 Scales: 0.693(4)
 0.307(4)
2. Fixed Uiso
 At 1.2 times of:
  All C(H) groups, All C(H,H) groups
 At 1.5 times of:
  All C(H,H,H) groups
3. Rigid body (RIGU) restrains
 All non-hydrogen atoms
 with sigma for 1-2 distances of 0.004 and sigma for 1-3 distances of 0.004
4.a Secondary CH2 refined with riding coordinates:
 C108(H10D,H10E), C109(H10F,H10G), C208(H20D,H20E), C209(H20F,H20G)
4.b Aromatic/amide H refined with riding coordinates:
 C103(H103), C104(H104), C106(H106), C107(H107), C111(H111), C112(H112),
 C115(H115), C117(H117), C118(H118), C119(H119), C120(H120), C203(H203),
 C204(H204), C206(H206), C207(H207), C211(H211), C212(H212), C215(H215),
 C217(H217), C218(H218), C219(H219), C220(H220)
4.c Idealised Me refined as rotating group:
 C101(H10A,H10B,H10C), C201(H20A,H20B,H20C)
;
_olex2_diffrn_ambient_temperature_device 'Oxford Cryosystems'
_olex2_exptl_crystal_mounting_method 'The crystal was mounted on a MITIGEN holder with silicon oil'
_olex2_submission_original_sample_id RAK-479
_olex2_submission_special_instructions 'No special instructions were received'
_oxdiff_exptl_absorpt_empirical_details
;
Empirical correction (ABSPACK) includes:
- Absorption correction using spherical harmonics
- Frame scaling
;
_oxdiff_exptl_absorpt_empirical_full_max 1.600
_oxdiff_exptl_absorpt_empirical_full_min 0.581

loop_
_space_group_symop_operation_xyz
'x, y, z'
'-x, y+1/2, -z+1/2'
'-x, -y, -z'
'x, -y-1/2, z-1/2'

loop_
_atom_site_label
_atom_site_type_symbol
_atom_site_fract_x
_atom_site_fract_y
_atom_site_fract_z
_atom_site_U_iso_or_equiv
_atom_site_adp_type
_atom_site_occupancy
_atom_site_site_symmetry_order
_atom_site_calc_flag
_atom_site_refinement_flags_posn
_atom_site_refinement_flags_adp
_atom_site_refinement_flags_occupancy
_atom_site_disorder_assembly
_atom_site_disorder_group
C101 C 0.1414(12) -0.2793(14) 0.26868(12) 0.0405(19) Uani 1 1 d . . . . .
H10A H 0.101748 -0.392010 0.277967 0.061 Uiso 1 1 calc R U . . .
H10B H 0.267964 -0.259146 0.270482 0.061 Uiso 1 1 calc R U . . .
H10C H 0.114266 -0.323818 0.254747 0.061 Uiso 1 1 calc R U . . .
C102 C 0.0491(9) -0.0139(11) 0.29271(10) 0.0237(13) Uani 1 1 d . . . . .
C103 C -0.0379(9) 0.1814(11) 0.29583(10) 0.0258(14) Uani 1 1 d . . . . .
H103 H -0.086826 0.260195 0.284709 0.031 Uiso 1 1 calc R U . . .
C104 C -0.0526(9) 0.2598(12) 0.31518(10) 0.0253(14) Uani 1 1 d . . . . .
H104 H -0.109550 0.395157 0.317224 0.030 Uiso 1 1 calc R U . . .
C105 C 0.0145(9) 0.1447(11) 0.33195(10) 0.0229(13) Uani 1 1 d . . . . .
C106 C 0.1004(9) -0.0496(12) 0.32816(10) 0.0240(14) Uani 1 1 d . . . . .
H106 H 0.147288 -0.130020 0.339288 0.029 Uiso 1 1 calc R U . . .
C107 C 0.1211(8) -0.1323(11) 0.30874(10) 0.0216(13) Uani 1 1 d . . . . .
H107 H 0.182063 -0.264589 0.306578 0.026 Uiso 1 1 calc R U . . .
C108 C -0.0142(8) 0.2266(13) 0.35298(10) 0.0261(15) Uani 1 1 d . . . . .
H10D H -0.043906 0.101602 0.361665 0.031 Uiso 1 1 calc R U . . .
H10E H -0.115711 0.326691 0.352642 0.031 Uiso 1 1 calc R U . . .
C109 C 0.1444(8) 0.3464(11) 0.36258(10) 0.0221(14) Uani 1 1 d . . . . .
H10F H 0.245728 0.246219 0.363427 0.027 Uiso 1 1 calc R U . . .
H10G H 0.176140 0.470960 0.353936 0.027 Uiso 1 1 calc R U . . .
C110 C 0.1039(8) 0.4280(11) 0.38348(10) 0.0212(13) Uani 1 1 d . . . . .
C111 C 0.0264(8) 0.6327(12) 0.38594(11) 0.0246(14) Uani 1 1 d . . . . .
H111 H 0.005119 0.720204 0.374315 0.029 Uiso 1 1 calc R U . . .
C112 C -0.0201(9) 0.7128(12) 0.40438(11) 0.0280(14) Uani 1 1 d . . . . .
H112 H -0.069238 0.853803 0.405819 0.034 Uiso 1 1 calc R U . . .
C113 C 0.0086(8) 0.5761(12) 0.42078(11) 0.0253(13) Uani 1 1 d . . . . .
C114 C 0.0886(8) 0.3707(11) 0.41913(10) 0.0221(13) Uani 1 1 d . . . . .
C115 C 0.1370(8) 0.2993(11) 0.40011(10) 0.0220(13) Uani 1 1 d . . . . .
H115 H 0.192600 0.162147 0.398649 0.026 Uiso 1 1 calc R U . . .
C116 C 0.0180(9) 0.4424(12) 0.45145(11) 0.0274(14) Uani 1 1 d . . . . .
C117 C -0.0031(11) 0.4168(14) 0.47190(12) 0.0362(17) Uani 1 1 d . . . . .
H117 H -0.055313 0.527004 0.479787 0.043 Uiso 1 1 calc R U . . .
C118 C 0.0543(11) 0.2260(14) 0.48032(12) 0.0378(17) Uani 1 1 d . . . . .
H118 H 0.038534 0.201181 0.494304 0.045 Uiso 1 1 calc R U . . .
C119 C 0.1370(9) 0.0641(15) 0.46867(11) 0.0338(17) Uani 1 1 d . . . . .
H119 H 0.180070 -0.064345 0.475046 0.041 Uiso 1 1 calc R U . . .
C120 C 0.1555(9) 0.0914(12) 0.44805(11) 0.0274(14) Uani 1 1 d . . . . .
H120 H 0.208034 -0.018317 0.440129 0.033 Uiso 1 1 calc R U . . .
C121 C 0.0955(8) 0.2827(11) 0.43939(10) 0.0222(13) Uani 1 1 d . . . . .
C201 C 0.5644(11) 0.7847(13) 0.73057(11) 0.0346(17) Uani 1 1 d . . . . .
H20A H 0.561032 0.819817 0.744977 0.052 Uiso 1 1 calc R U . . .
H20B H 0.511049 0.903557 0.722697 0.052 Uiso 1 1 calc R U . . .
H20C H 0.686212 0.765723 0.726667 0.052 Uiso 1 1 calc R U . . .
C202 C 0.4549(9) 0.5177(11) 0.70719(10) 0.0227(13) Uani 1 1 d . . . . .
C203 C 0.3641(9) 0.3218(11) 0.70412(10) 0.0257(14) Uani 1 1 d . . . . .
H203 H 0.319405 0.244831 0.715297 0.031 Uiso 1 1 calc R U . . .
C204 C 0.3399(9) 0.2419(11) 0.68505(10) 0.0245(13) Uani 1 1 d . . . . .
H204 H 0.279976 0.107748 0.683136 0.029 Uiso 1 1 calc R U . . .
C205 C 0.4014(8) 0.3533(11) 0.66827(10) 0.0231(13) Uani 1 1 d . . . . .
C206 C 0.4923(8) 0.5465(12) 0.67141(10) 0.0223(13) Uani 1 1 d . . . . .
H206 H 0.535302 0.622462 0.660087 0.027 Uiso 1 1 calc R U . . .
C207 C 0.5229(9) 0.6332(11) 0.69080(9) 0.0226(13) Uani 1 1 d . . . . .
H207 H 0.586797 0.764411 0.692772 0.027 Uiso 1 1 calc R U . . .
C208 C 0.3643(8) 0.2685(12) 0.64723(10) 0.0249(14) Uani 1 1 d . . . . .
H20D H 0.330129 0.392194 0.638390 0.030 Uiso 1 1 calc R U . . .
H20E H 0.263660 0.167269 0.647582 0.030 Uiso 1 1 calc R U . . .
C209 C 0.5195(8) 0.1503(12) 0.63800(10) 0.0238(14) Uani 1 1 d . . . . .
H20F H 0.619929 0.251649 0.637378 0.029 Uiso 1 1 calc R U . . .
H20G H 0.554735 0.026954 0.646821 0.029 Uiso 1 1 calc R U . . .
C210 C 0.4766(7) 0.0661(11) 0.61716(10) 0.0207(13) Uani 1 1 d . . . . .
C211 C 0.3996(9) -0.1381(12) 0.61462(10) 0.0249(14) Uani 1 1 d . . . . .
H211 H 0.382864 -0.225721 0.626215 0.030 Uiso 1 1 calc R U . . .
C212 C 0.3459(9) -0.2198(11) 0.59568(10) 0.0259(14) Uani 1 1 d . . . . .
H212 H 0.291282 -0.358012 0.594216 0.031 Uiso 1 1 calc R U . . .
C213 C 0.3767(8) -0.0890(12) 0.57947(10) 0.0247(13) Uani 1 1 d . . . . .
C214 C 0.4535(8) 0.1195(11) 0.58122(10) 0.0228(13) Uani 1 1 d . . . . .
C215 C 0.5034(8) 0.1957(11) 0.60016(10) 0.0234(13) Uani 1 1 d . . . . .
H215 H 0.555547 0.335367 0.601614 0.028 Uiso 1 1 calc R U . . .
C216 C 0.3850(9) 0.0401(13) 0.54879(11) 0.0283(14) Uani 1 1 d . . . . .
C217 C 0.3672(10) 0.0536(16) 0.52815(11) 0.0386(18) Uani 1 1 d . . . . .
H217 H 0.316331 -0.059663 0.520194 0.046 Uiso 1 1 calc R U . . .
C218 C 0.4297(12) 0.2472(18) 0.51965(12) 0.047(2) Uani 1 1 d . . . . .
H218 H 0.419839 0.265685 0.505429 0.056 Uiso 1 1 calc R U . . .
C219 C 0.5058(12) 0.4141(18) 0.53129(13) 0.049(2) Uani 1 1 d . . . . .
H219 H 0.548076 0.541721 0.524949 0.058 Uiso 1 1 calc R U . . .
C220 C 0.5197(9) 0.3922(13) 0.55252(11) 0.0303(15) Uani 1 1 d . . . . .
H220 H 0.568561 0.504980 0.560705 0.036 Uiso 1 1 calc R U . . .
C221 C 0.4603(8) 0.2027(11) 0.56092(10) 0.0216(13) Uani 1 1 d . . . . .
O101 O 0.0540(7) -0.0791(9) 0.27283(7) 0.0295(11) Uani 1 1 d . . . . .
O102 O -0.0346(6) 0.6211(8) 0.44035(7) 0.0291(11) Uani 1 1 d . . . . .
O201 O 0.4709(7) 0.5906(9) 0.72678(7) 0.0294(11) Uani 1 1 d . . . . .
O202 O 0.3317(6) -0.1384(8) 0.55972(7) 0.0281(11) Uani 1 1 d . . . . .

loop_
_atom_site_aniso_label
_atom_site_aniso_U_11
_atom_site_aniso_U_22
_atom_site_aniso_U_33
_atom_site_aniso_U_23
_atom_site_aniso_U_13
_atom_site_aniso_U_12
C101 0.049(5) 0.034(4) 0.038(4) -0.015(3) -0.002(4) 0.005(4)
C102 0.022(3) 0.020(3) 0.029(3) -0.002(2) -0.002(3) -0.004(3)
C103 0.023(3) 0.022(3) 0.032(3) 0.003(3) 0.000(3) -0.001(3)
C104 0.019(3) 0.021(3) 0.036(3) 0.002(3) 0.001(3) -0.001(3)
C105 0.021(3) 0.021(3) 0.026(3) -0.003(2) 0.002(2) -0.003(3)
C106 0.017(3) 0.027(3) 0.028(3) 0.000(3) 0.001(2) 0.005(3)
C107 0.014(3) 0.024(3) 0.028(3) 0.000(2) 0.000(2) -0.001(3)
C108 0.015(3) 0.034(4) 0.029(3) -0.008(3) 0.003(2) -0.002(3)
C109 0.014(3) 0.019(3) 0.033(3) -0.007(3) -0.002(2) -0.005(3)
C110 0.010(3) 0.020(3) 0.033(3) -0.002(2) -0.004(2) -0.005(2)
C111 0.012(3) 0.022(3) 0.040(3) -0.002(3) -0.002(3) -0.003(3)
C112 0.018(3) 0.025(3) 0.041(3) -0.003(3) 0.002(3) -0.001(3)
C113 0.015(3) 0.024(3) 0.037(3) -0.003(3) 0.000(3) 0.002(3)
C114 0.014(3) 0.021(3) 0.032(3) -0.009(2) -0.004(2) -0.004(3)
C115 0.013(3) 0.022(3) 0.031(3) -0.003(2) -0.002(2) -0.003(3)
C116 0.020(3) 0.027(3) 0.036(3) -0.008(3) 0.005(3) 0.000(3)
C117 0.038(4) 0.034(4) 0.036(3) -0.008(3) 0.005(3) -0.005(3)
C118 0.040(4) 0.039(4) 0.034(4) -0.007(3) 0.001(3) -0.008(3)
C119 0.019(3) 0.048(4) 0.035(3) -0.002(3) 0.002(3) 0.005(3)
C120 0.022(3) 0.024(3) 0.036(3) -0.004(3) 0.000(3) -0.003(3)
C121 0.009(3) 0.023(3) 0.035(3) -0.007(2) 0.001(2) -0.001(2)
C201 0.043(4) 0.031(4) 0.030(4) -0.004(3) 0.002(3) -0.012(3)
C202 0.020(3) 0.025(3) 0.023(3) 0.000(2) -0.001(2) -0.004(3)
C203 0.022(3) 0.021(3) 0.033(3) 0.004(3) -0.004(3) -0.001(3)
C204 0.019(3) 0.018(3) 0.037(3) 0.003(3) 0.000(3) -0.001(3)
C205 0.015(3) 0.025(3) 0.029(3) 0.000(3) 0.000(2) 0.002(3)
C206 0.013(3) 0.028(3) 0.026(3) -0.001(3) 0.000(2) -0.004(3)
C207 0.019(3) 0.023(3) 0.026(3) -0.003(2) 0.002(2) -0.003(3)
C208 0.012(3) 0.029(4) 0.034(3) -0.009(3) 0.000(2) -0.001(3)
C209 0.011(3) 0.025(3) 0.035(3) -0.007(3) 0.002(2) -0.006(3)
C210 0.004(3) 0.026(3) 0.032(3) -0.003(2) 0.004(2) 0.002(2)
C211 0.019(3) 0.023(3) 0.033(3) -0.004(3) 0.002(3) 0.003(3)
C212 0.023(3) 0.020(3) 0.035(3) -0.004(2) 0.001(3) -0.001(3)
C213 0.013(3) 0.030(3) 0.031(3) -0.004(3) 0.001(2) 0.002(3)
C214 0.012(3) 0.025(3) 0.031(3) -0.007(2) 0.000(2) -0.002(3)
C215 0.017(3) 0.022(3) 0.031(3) -0.005(2) 0.003(2) 0.003(3)
C216 0.018(3) 0.034(3) 0.033(3) -0.003(3) 0.000(3) 0.000(3)
C217 0.027(4) 0.059(5) 0.030(3) -0.008(3) -0.003(3) 0.006(4)
C218 0.042(5) 0.068(5) 0.029(4) 0.010(3) 0.002(3) 0.006(4)
C219 0.044(5) 0.061(5) 0.042(4) 0.012(4) 0.005(4) 0.004(4)
C220 0.016(3) 0.031(4) 0.044(4) 0.003(3) 0.004(3) -0.001(3)
C221 0.006(3) 0.022(3) 0.037(3) -0.003(2) 0.005(2) 0.007(2)
O101 0.029(3) 0.033(3) 0.026(2) -0.001(2) 0.000(2) 0.007(2)
O102 0.019(2) 0.029(3) 0.039(2) -0.006(2) 0.0006(19) 0.005(2)
O201 0.035(3) 0.031(3) 0.022(2) -0.002(2) 0.001(2) -0.004(2)
O202 0.021(2) 0.030(3) 0.033(2) -0.007(2) -0.0019(19) -0.006(2)

loop_
_atom_type_symbol
_atom_type_description
_atom_type_scat_dispersion_real
_atom_type_scat_dispersion_imag
_atom_type_scat_source
C C 0.0181 0.0091 'International Tables Vol C Tables 4.2.6.8 and 6.1.1.4'
H H 0.0000 0.0000 'International Tables Vol C Tables 4.2.6.8 and 6.1.1.4'
O O 0.0492 0.0322 'International Tables Vol C Tables 4.2.6.8 and 6.1.1.4'

loop_
_exptl_crystal_face_index_h
_exptl_crystal_face_index_k
_exptl_crystal_face_index_l
_exptl_crystal_face_perp_dist
0 0 -1 0.0409
0 0 1 0.0175
0 -4 -3 0.1340
0 4 3 0.1340
-2 1 -5 0.0418
2 -1 5 0.0418
-2 0 -5 0.0411
3 1 5 0.1150

loop_
_geom_angle_atom_site_label_1
_geom_angle_atom_site_label_2
_geom_angle_atom_site_label_3
_geom_angle
_geom_angle_site_symmetry_1
_geom_angle_site_symmetry_3
_geom_angle_publ_flag
H10A C101 H10B 109.5 . . ?
H10A C101 H10C 109.5 . . ?
H10B C101 H10C 109.5 . . ?
O101 C101 H10A 109.5 . . ?
O101 C101 H10B 109.5 . . ?
O101 C101 H10C 109.5 . . ?
C107 C102 C103 121.3(6) . . ?
O101 C102 C103 114.8(6) . . ?
O101 C102 C107 123.9(6) . . ?
C102 C103 H103 120.3 . . ?
C104 C103 C102 119.4(7) . . ?
C104 C103 H103 120.3 . . ?
C103 C104 H104 119.2 . . ?
C103 C104 C105 121.6(7) . . ?
C105 C104 H104 119.2 . . ?
C104 C105 C108 120.4(6) . . ?
C106 C105 C104 117.0(6) . . ?
C106 C105 C108 122.5(6) . . ?
C105 C106 H106 118.5 . . ?
C105 C106 C107 123.0(6) . . ?
C107 C106 H106 118.5 . . ?
C102 C107 C106 117.5(6) . . ?
C102 C107 H107 121.2 . . ?
C106 C107 H107 121.2 . . ?
C105 C108 H10D 108.7 . . ?
C105 C108 H10E 108.7 . . ?
C105 C108 C109 114.2(5) . . ?
H10D C108 H10E 107.6 . . ?
C109 C108 H10D 108.7 . . ?
C109 C108 H10E 108.7 . . ?
C108 C109 H10F 109.4 . . ?
C108 C109 H10G 109.4 . . ?
H10F C109 H10G 108.0 . . ?
C110 C109 C108 111.0(5) . . ?
C110 C109 H10F 109.4 . . ?
C110 C109 H10G 109.4 . . ?
C111 C110 C109 120.1(6) . . ?
C115 C110 C109 120.4(6) . . ?
C115 C110 C111 119.5(6) . . ?
C110 C111 H111 118.5 . . ?
C112 C111 C110 123.1(7) . . ?
C112 C111 H111 118.5 . . ?
C111 C112 H112 121.9 . . ?
C111 C112 C113 116.2(7) . . ?
C113 C112 H112 121.9 . . ?
C112 C113 C114 122.8(6) . . ?
O102 C113 C112 125.5(6) . . ?
O102 C113 C114 111.7(6) . . ?
C113 C114 C121 105.5(6) . . ?
C115 C114 C113 118.6(6) . . ?
C115 C114 C121 135.9(6) . . ?
C110 C115 C114 119.8(6) . . ?
C110 C115 H115 120.1 . . ?
C114 C115 H115 120.1 . . ?
C117 C116 C121 122.8(7) . . ?
O102 C116 C117 125.2(7) . . ?
O102 C116 C121 112.0(6) . . ?
C116 C117 H117 121.5 . . ?
C118 C117 C116 117.1(7) . . ?
C118 C117 H117 121.5 . . ?
C117 C118 H118 119.3 . . ?
C117 C118 C119 121.5(7) . . ?
C119 C118 H118 119.3 . . ?
C118 C119 H119 119.7 . . ?
C120 C119 C118 120.7(8) . . ?
C120 C119 H119 119.7 . . ?
C119 C120 H120 121.0 . . ?
C121 C120 C119 118.1(7) . . ?
C121 C120 H120 121.0 . . ?
C116 C121 C114 105.1(6) . . ?
C120 C121 C114 135.0(6) . . ?
C120 C121 C116 119.9(7) . . ?
H20A C201 H20B 109.5 . . ?
H20A C201 H20C 109.5 . . ?
H20B C201 H20C 109.5 . . ?
O201 C201 H20A 109.5 . . ?
O201 C201 H20B 109.5 . . ?
O201 C201 H20C 109.5 . . ?
C203 C202 C207 120.8(6) . . ?
O201 C202 C203 116.6(6) . . ?
O201 C202 C207 122.6(6) . . ?
C202 C203 H203 120.1 . . ?
C204 C203 C202 119.9(6) . . ?
C204 C203 H203 120.1 . . ?
C203 C204 H204 119.3 . . ?
C203 C204 C205 121.4(7) . . ?
C205 C204 H204 119.3 . . ?
C204 C205 C208 120.5(6) . . ?
C206 C205 C204 118.5(6) . . ?
C206 C205 C208 121.0(6) . . ?
C205 C206 H206 118.9 . . ?
C205 C206 C207 122.1(6) . . ?
C207 C206 H206 118.9 . . ?
C202 C207 H207 121.3 . . ?
C206 C207 C202 117.3(6) . . ?
C206 C207 H207 121.3 . . ?
C205 C208 H20D 108.8 . . ?
C205 C208 H20E 108.8 . . ?
C205 C208 C209 113.8(5) . . ?
H20D C208 H20E 107.7 . . ?
C209 C208 H20D 108.8 . . ?
C209 C208 H20E 108.8 . . ?
C208 C209 H20F 109.2 . . ?
C208 C209 H20G 109.2 . . ?
H20F C209 H20G 107.9 . . ?
C210 C209 C208 112.2(5) . . ?
C210 C209 H20F 109.2 . . ?
C210 C209 H20G 109.2 . . ?
C211 C210 C209 120.1(6) . . ?
C211 C210 C215 119.0(6) . . ?
C215 C210 C209 120.7(6) . . ?
C210 C211 H211 118.6 . . ?
C210 C211 C212 122.9(7) . . ?
C212 C211 H211 118.6 . . ?
C211 C212 H212 121.9 . . ?
C213 C212 C211 116.1(7) . . ?
C213 C212 H212 121.9 . . ?
C212 C213 C214 123.2(6) . . ?
C212 C213 O202 125.0(7) . . ?
O202 C213 C214 111.7(6) . . ?
C213 C214 C221 105.6(6) . . ?
C215 C214 C213 119.0(6) . . ?
C215 C214 C221 135.3(7) . . ?
C210 C215 H215 120.2 . . ?
C214 C215 C210 119.7(6) . . ?
C214 C215 H215 120.2 . . ?
C217 C216 C221 123.9(8) . . ?
C217 C216 O202 123.2(7) . . ?
O202 C216 C221 112.9(6) . . ?
C216 C217 H217 122.4 . . ?
C216 C217 C218 115.2(8) . . ?
C218 C217 H217 122.4 . . ?
C217 C218 H218 118.7 . . ?
C219 C218 C217 122.6(8) . . ?
C219 C218 H218 118.7 . . ?
C218 C219 H219 120.1 . . ?
C218 C219 C220 119.8(9) . . ?
C220 C219 H219 120.1 . . ?
C219 C220 H220 121.1 . . ?
C221 C220 C219 117.8(8) . . ?
C221 C220 H220 121.1 . . ?
C216 C221 C214 105.0(6) . . ?
C220 C221 C214 134.4(7) . . ?
C220 C221 C216 120.6(7) . . ?
C102 O101 C101 117.3(6) . . ?
C113 O102 C116 105.6(5) . . ?
C202 O201 C201 118.4(5) . . ?
C213 O202 C216 104.7(5) . . ?

loop_
_geom_bond_atom_site_label_1
_geom_bond_atom_site_label_2
_geom_bond_distance
_geom_bond_site_symmetry_2
_geom_bond_publ_flag
C101 H10A 0.9800 . ?
C101 H10B 0.9800 . ?
C101 H10C 0.9800 . ?
C101 O101 1.429(9) . ?
C102 C103 1.390(10) . ?
C102 C107 1.390(9) . ?
C102 O101 1.379(8) . ?
C103 H103 0.9500 . ?
C103 C104 1.378(10) . ?
C104 H104 0.9500 . ?
C104 C105 1.403(10) . ?
C105 C106 1.389(10) . ?
C105 C108 1.503(9) . ?
C106 H106 0.9500 . ?
C106 C107 1.396(9) . ?
C107 H107 0.9500 . ?
C108 H10D 0.9900 . ?
C108 H10E 0.9900 . ?
C108 C109 1.541(9) . ?
C109 H10F 0.9900 . ?
C109 H10G 0.9900 . ?
C109 C110 1.513(9) . ?
C110 C111 1.402(10) . ?
C110 C115 1.375(9) . ?
C111 H111 0.9500 . ?
C111 C112 1.373(10) . ?
C112 H112 0.9500 . ?
C112 C113 1.386(10) . ?
C113 C114 1.408(10) . ?
C113 O102 1.375(8) . ?
C114 C115 1.394(9) . ?
C114 C121 1.448(9) . ?
C115 H115 0.9500 . ?
C116 C117 1.378(10) . ?
C116 C121 1.406(9) . ?
C116 O102 1.376(9) . ?
C117 H117 0.9500 . ?
C117 C118 1.366(12) . ?
C118 H118 0.9500 . ?
C118 C119 1.418(11) . ?
C119 H119 0.9500 . ?
C119 C120 1.388(10) . ?
C120 H120 0.9500 . ?
C120 C121 1.381(10) . ?
C201 H20A 0.9800 . ?
C201 H20B 0.9800 . ?
C201 H20C 0.9800 . ?
C201 O201 1.410(9) . ?
C202 C203 1.402(10) . ?
C202 C207 1.409(9) . ?
C202 O201 1.375(8) . ?
C203 H203 0.9500 . ?
C203 C204 1.364(10) . ?
C204 H204 0.9500 . ?
C204 C205 1.398(9) . ?
C205 C206 1.388(10) . ?
C205 C208 1.508(9) . ?
C206 H206 0.9500 . ?
C206 C207 1.405(9) . ?
C207 H207 0.9500 . ?
C208 H20D 0.9900 . ?
C208 H20E 0.9900 . ?
C208 C209 1.533(9) . ?
C209 H20F 0.9900 . ?
C209 H20G 0.9900 . ?
C209 C210 1.503(9) . ?
C210 C211 1.394(10) . ?
C210 C215 1.399(10) . ?
C211 H211 0.9500 . ?
C211 C212 1.403(9) . ?
C212 H212 0.9500 . ?
C212 C213 1.367(10) . ?
C213 C214 1.413(10) . ?
C213 O202 1.378(8) . ?
C214 C215 1.384(9) . ?
C214 C221 1.442(10) . ?
C215 H215 0.9500 . ?
C216 C217 1.374(10) . ?
C216 C221 1.397(10) . ?
C216 O202 1.381(9) . ?
C217 H217 0.9500 . ?
C217 C218 1.405(13) . ?
C218 H218 0.9500 . ?
C218 C219 1.401(14) . ?
C219 H219 0.9500 . ?
C219 C220 1.415(11) . ?
C220 H220 0.9500 . ?
C220 C221 1.373(10) . ?

loop_
_geom_torsion_atom_site_label_1
_geom_torsion_atom_site_label_2
_geom_torsion_atom_site_label_3
_geom_torsion_atom_site_label_4
_geom_torsion
_geom_torsion_site_symmetry_1
_geom_torsion_site_symmetry_2
_geom_torsion_site_symmetry_3
_geom_torsion_site_symmetry_4
_geom_torsion_publ_flag
C102 C103 C104 C105 -1.6(10) . . . . ?
C103 C102 C107 C106 1.0(10) . . . . ?
C103 C102 O101 C101 -179.8(6) . . . . ?
C103 C104 C105 C106 1.5(10) . . . . ?
C103 C104 C105 C108 -175.8(6) . . . . ?
C104 C105 C106 C107 -0.2(10) . . . . ?
C104 C105 C108 C109 -100.7(8) . . . . ?
C105 C106 C107 C102 -1.0(10) . . . . ?
C105 C108 C109 C110 178.7(6) . . . . ?
C106 C105 C108 C109 82.1(8) . . . . ?
C107 C102 C103 C104 0.3(10) . . . . ?
C107 C102 O101 C101 -1.1(10) . . . . ?
C108 C105 C106 C107 177.1(6) . . . . ?
C108 C109 C110 C111 -87.6(7) . . . . ?
C108 C109 C110 C115 90.1(7) . . . . ?
C109 C110 C111 C112 177.3(6) . . . . ?
C109 C110 C115 C114 -175.8(6) . . . . ?
C110 C111 C112 C113 -2.0(10) . . . . ?
C111 C110 C115 C114 1.9(9) . . . . ?
C111 C112 C113 C114 3.1(10) . . . . ?
C111 C112 C113 O102 -177.4(6) . . . . ?
C112 C113 C114 C115 -1.7(10) . . . . ?
C112 C113 C114 C121 179.4(6) . . . . ?
C112 C113 O102 C116 -179.7(7) . . . . ?
C113 C114 C115 C110 -0.8(9) . . . . ?
C113 C114 C121 C116 0.3(7) . . . . ?
C113 C114 C121 C120 179.5(7) . . . . ?
C114 C113 O102 C116 -0.1(7) . . . . ?
C115 C110 C111 C112 -0.4(9) . . . . ?
C115 C114 C121 C116 -178.2(7) . . . . ?
C115 C114 C121 C120 1.0(13) . . . . ?
C116 C117 C118 C119 1.9(12) . . . . ?
C117 C116 C121 C114 178.7(7) . . . . ?
C117 C116 C121 C120 -0.6(10) . . . . ?
C117 C116 O102 C113 -178.8(7) . . . . ?
C117 C118 C119 C120 -2.7(12) . . . . ?
C118 C119 C120 C121 1.7(11) . . . . ?
C119 C120 C121 C114 -179.2(7) . . . . ?
C119 C120 C121 C116 -0.1(10) . . . . ?
C121 C114 C115 C110 177.6(7) . . . . ?
C121 C116 C117 C118 -0.3(11) . . . . ?
C121 C116 O102 C113 0.3(7) . . . . ?
C202 C203 C204 C205 -1.1(10) . . . . ?
C203 C202 C207 C206 1.4(10) . . . . ?
C203 C202 O201 C201 178.7(6) . . . . ?
C203 C204 C205 C206 1.6(10) . . . . ?
C203 C204 C205 C208 -176.5(6) . . . . ?
C204 C205 C206 C207 -0.5(10) . . . . ?
C204 C205 C208 C209 -101.8(7) . . . . ?
C205 C206 C207 C202 -0.9(10) . . . . ?
C205 C208 C209 C210 179.3(6) . . . . ?
C206 C205 C208 C209 80.2(8) . . . . ?
C207 C202 C203 C204 -0.4(10) . . . . ?
C207 C202 O201 C201 -2.3(10) . . . . ?
C208 C205 C206 C207 177.6(6) . . . . ?
C208 C209 C210 C211 -86.9(8) . . . . ?
C208 C209 C210 C215 89.3(7) . . . . ?
C209 C210 C211 C212 175.7(6) . . . . ?
C209 C210 C215 C214 -176.3(6) . . . . ?
C210 C211 C212 C213 1.4(10) . . . . ?
C211 C210 C215 C214 0.0(9) . . . . ?
C211 C212 C213 C214 -1.7(10) . . . . ?
C211 C212 C213 O202 -179.1(6) . . . . ?
C212 C213 C214 C215 1.1(10) . . . . ?
C212 C213 C214 C221 -179.2(6) . . . . ?
C212 C213 O202 C216 179.1(7) . . . . ?
C213 C214 C215 C210 -0.2(9) . . . . ?
C213 C214 C221 C216 1.0(7) . . . . ?
C213 C214 C221 C220 -179.6(7) . . . . ?
C214 C213 O202 C216 1.4(7) . . . . ?
C215 C210 C211 C212 -0.6(9) . . . . ?
C215 C214 C221 C216 -179.5(7) . . . . ?
C215 C214 C221 C220 -0.1(13) . . . . ?
C216 C217 C218 C219 0.4(12) . . . . ?
C217 C216 C221 C214 -179.4(7) . . . . ?
C217 C216 C221 C220 1.1(10) . . . . ?
C217 C216 O202 C213 178.5(7) . . . . ?
C217 C218 C219 C220 -0.9(14) . . . . ?
C218 C219 C220 C221 1.4(12) . . . . ?
C219 C220 C221 C214 179.1(7) . . . . ?
C219 C220 C221 C216 -1.5(10) . . . . ?
C221 C214 C215 C210 -179.7(7) . . . . ?
C221 C216 C217 C218 -0.5(11) . . . . ?
C221 C216 O202 C213 -0.8(7) . . . . ?
O101 C102 C103 C104 179.1(6) . . . . ?
O101 C102 C107 C106 -177.7(6) . . . . ?
O102 C113 C114 C115 178.7(6) . . . . ?
O102 C113 C114 C121 -0.2(7) . . . . ?
O102 C116 C117 C118 178.7(7) . . . . ?
O102 C116 C121 C114 -0.4(7) . . . . ?
O102 C116 C121 C120 -179.7(6) . . . . ?
O201 C202 C203 C204 178.6(6) . . . . ?
O201 C202 C207 C206 -177.6(6) . . . . ?
O202 C213 C214 C215 178.8(6) . . . . ?
O202 C213 C214 C221 -1.5(7) . . . . ?
O202 C216 C217 C218 -179.7(7) . . . . ?
O202 C216 C221 C214 -0.1(7) . . . . ?
O202 C216 C221 C220 -179.6(6) . . . . ?

loop_
_twin_individual_id
_twin_individual_mass_fraction_refined
1 0.693(4)
2 0.307(4)

loop_
_exptl_oxdiff_crystal_face_indexfrac_h
_exptl_oxdiff_crystal_face_indexfrac_k
_exptl_oxdiff_crystal_face_indexfrac_l
_exptl_oxdiff_crystal_face_x
_exptl_oxdiff_crystal_face_y
_exptl_oxdiff_crystal_face_z
-0.0008 -0.0009 -1.0012 0.0011 -0.0232 0.0021
0.0008 0.0009 1.0012 -0.0011 0.0232 -0.0021
-0.0058 -4.0027 -3.0120 -0.0546 -0.1744 -0.9900
0.0058 4.0027 3.0120 0.0546 0.1744 0.9900
-2.0007 0.9957 -5.0075 0.4219 -0.0866 0.2356
2.0007 -0.9957 5.0075 -0.4219 0.0866 -0.2356
-2.0016 -0.0043 -5.0096 0.4074 -0.1129 -0.0135
3.0015 1.0041 5.0137 -0.5940 0.1376 0.2746
